data_2101915
loop_
_publ_author_name
'Lloyd, M. A.'
'Brock, C. P.'

_publ_section_title
;
 [<i>M</i>Ph~4~][BPh~4~], <i>M</i> = P, As and Sb
;
_journal_issue 5
_journal_name_full 'Acta Crystallographica Section B'
_journal_page_first 773
_journal_page_last 779
_journal_paper_doi 10.1107/S0108768197005077
_journal_volume 53
_journal_year 1997
_chemical_formula_moiety '(C24 H20 As+), (C24H20B-)'
_chemical_formula_sum 'C48 H40 As B'
_chemical_formula_weight 702.58
_chemical_name_systematic
;
tetraphenylarsonium tetraphenylborate
;
_chemical_temperature_decomposition 533(5)
_space_group_IT_number 82
_symmetry_cell_setting tetragonal
_symmetry_space_group_name_Hall 'I -4'
_symmetry_space_group_name_H-M 'I -4'
_cell_angle_alpha 90.
_cell_angle_beta 90.
_cell_angle_gamma 90.
_cell_formula_units_Z 4
_cell_length_a 15.936(4)
_cell_length_b 15.936(4)
_cell_length_c 14.062(2)
_cell_measurement_reflns_used 22
_cell_measurement_temperature 296.0(10)
_cell_measurement_theta_max 12.9
_cell_measurement_theta_min 12.2
_cell_volume 3571.1(14)
_computing_cell_refinement 'CAD4 (ENRAF-Nonius, 1989)'
_computing_data_collection 'CAD4 (ENRAF-Nonius, 1989)'
_computing_structure_refinement 'SHELXL-93 (Sheldrick, 1993)'
_computing_structure_solution 'SHELXTL/PC (Sheldrick, 1990)'
_diffrn_ambient_temperature 296.0(10)
_diffrn_measurement_device 'ENRAF-Nonius CAD4'
_diffrn_measurement_method \w
_diffrn_radiation_monochromator graphite
_diffrn_radiation_type MoK\a
_diffrn_radiation_wavelength 0.71073
_diffrn_reflns_av_R_equivalents 0.0265
_diffrn_reflns_av_sigmaI/netI 0.0310
_diffrn_reflns_limit_h_max 20
_diffrn_reflns_limit_h_min 0
_diffrn_reflns_limit_k_max 20
_diffrn_reflns_limit_k_min 0
_diffrn_reflns_limit_l_max 18
_diffrn_reflns_limit_l_min 0
_diffrn_reflns_number 2277
_diffrn_reflns_theta_max 27.50
_diffrn_reflns_theta_min 2.56
_diffrn_standards_decay_% <0.8
_diffrn_standards_interval_time 60
_diffrn_standards_number 2
_exptl_absorpt_coefficient_mu 0.980
_exptl_absorpt_correction_T_max 0.67
_exptl_absorpt_correction_T_min 0.53
_exptl_absorpt_correction_type empirical
_exptl_absorpt_process_details 'based on 13 psi scans'
_exptl_crystal_colour 'initially colorless (see text)'
_exptl_crystal_density_diffrn 1.307
_exptl_crystal_density_meas ?
_exptl_crystal_description
;
See Fig. 1
;
_exptl_crystal_F_000 1536
_exptl_crystal_size_max 0.4
_exptl_crystal_size_mid 0.4
_exptl_crystal_size_min 0.3
_refine_diff_density_max 0.34
_refine_diff_density_min -0.21
_refine_ls_abs_structure_details '0.42(3) (Flack, 1977)'
_refine_ls_abs_structure_Flack 0.42(3)
_refine_ls_extinction_method none
_refine_ls_goodness_of_fit_all 1.12
_refine_ls_goodness_of_fit_obs 1.160
_refine_ls_hydrogen_treatment riding
_refine_ls_matrix_type full
_refine_ls_number_parameters 174
_refine_ls_number_reflns 2267
_refine_ls_number_restraints 0
_refine_ls_R_factor_all 0.0634
_refine_ls_R_factor_obs 0.039
_refine_ls_shift/esd_max -0.002
_refine_ls_shift/esd_mean 0.001
_refine_ls_structure_factor_coef Fsqd
_refine_ls_weighting_details 'w=1/[\s^2^(Fo^2^)+(0.0711P)^2^+0.0000P] where P=(Fo^2^+2Fc^2^)/3'
_refine_ls_weighting_scheme calc
_refine_ls_wR_factor_all 0.112
_refine_ls_wR_factor_obs 0.1034
_reflns_number_observed 1842
_reflns_number_total 2267
_reflns_observed_criterion >2sigma(I)
_cod_data_source_file cr0521.cif
_cod_data_source_block AsPh8B
_cod_depositor_comments
;
The following automatic conversions were performed:

'_chemical_melting_point' tag was changed to
'_chemical_temperature_decomposition' since the value had been given
as 'd. 260(5)_C'. The value 'd. 260(5)_C' was changed to '533(5)' -
it was converted from degrees Celsius(C) to Kelvins(K).

Automatic conversion script
Id: cif_fix_values 1646 2011-03-28 12:23:43Z adriana 

The following automatic conversions were performed:

'_chemical_melting_point' tag was changed to
'_chemical_temperature_decomposition' since the value had been given
as 'd. 260(5)_C'. The value 'd. 260(5)_C' was changed to '533(5)' -
it was converted from degrees Celsius(C) to Kelvins(K).

Automatic conversion script
Id: cif_fix_values 1715 2011-07-08 13:25:40Z adriana 

The following automatic conversions were performed:

'_refine_ls_weighting_scheme' value 'calc
w=1/[\s^2^(Fo^2^)+(0.0711P)^2^+0.0000P] where P=(Fo^2^+2Fc^2^)/3' was
changed to 'calc'. New tag '_refine_ls_weighting_details' was
created. The value of the new tag was set to
'w=1/[\s^2^(Fo^2^)+(0.0711P)^2^+0.0000P] where P=(Fo^2^+2Fc^2^)/3'.

Automatic conversion script
Id: cif_fix_values 3143 2015-03-26 13:38:13Z robertas 
;
_cod_original_cell_volume 3571.6(8)
_cod_database_code 2101915
_cod_database_fobs_code 2101915

loop_
_symmetry_equiv_pos_as_xyz
'x, y, z'
'-x, -y, z'
'y, -x, -z'
'-y, x, -z'
'x+1/2, y+1/2, z+1/2'
'-x+1/2, -y+1/2, z+1/2'
'y+1/2, -x+1/2, -z+1/2'
'-y+1/2, x+1/2, -z+1/2'

loop_
_atom_site_aniso_label
_atom_site_aniso_U_11
_atom_site_aniso_U_22
_atom_site_aniso_U_33
_atom_site_aniso_U_12
_atom_site_aniso_U_13
_atom_site_aniso_U_23
As1 0.0472(2) 0.0472(2) 0.0490(3) 0.000 0.000 0.000
C1 0.047(4) 0.060(5) 0.043(5) -0.008(4) 0.003(4) 0.002(5)
C2 0.056(4) 0.042(4) 0.054(5) -0.004(3) -0.001(3) -0.001(4)
C3 0.067(5) 0.065(5) 0.061(6) -0.016(4) 0.000(4) -0.013(4)
C4 0.062(5) 0.095(7) 0.043(5) -0.003(4) -0.001(4) -0.016(5)
C5 0.064(5) 0.097(7) 0.049(5) 0.009(5) 0.000(4) -0.004(5)
C6 0.059(5) 0.050(5) 0.060(5) 0.001(3) -0.005(4) 0.002(3)
As2 0.0472(2) 0.0472(2) 0.0490(3) 0.000 0.000 0.000
C7 0.049(5) 0.068(6) 0.045(5) 0.001(4) 0.000(4) 0.003(5)
C8 0.068(5) 0.068(5) 0.048(5) 0.004(4) 0.002(4) 0.001(4)
C9 0.068(5) 0.063(5) 0.073(7) 0.016(4) 0.008(5) 0.000(5)
C10 0.064(5) 0.077(6) 0.064(6) 0.024(4) -0.001(4) 0.012(5)
C11 0.065(5) 0.076(5) 0.053(5) -0.006(4) -0.010(4) 0.001(4)
C12 0.071(5) 0.046(5) 0.048(4) -0.007(3) 0.004(4) -0.003(3)
B1 0.0385(13) 0.0385(13) 0.042(2) 0.000 0.000 0.000
C13 0.049(4) 0.042(4) 0.036(4) 0.004(3) 0.006(4) -0.005(4)
C14 0.069(5) 0.046(4) 0.047(5) 0.002(3) -0.009(4) -0.001(4)
C15 0.078(6) 0.066(5) 0.055(5) -0.019(4) -0.001(5) -0.012(5)
C16 0.054(5) 0.098(6) 0.042(5) 0.002(4) -0.008(3) -0.012(4)
C17 0.056(5) 0.086(5) 0.049(5) 0.011(4) -0.006(4) -0.007(4)
C18 0.052(4) 0.067(4) 0.047(4) -0.002(6) -0.007(3) -0.010(5)
B2 0.0385(13) 0.0385(13) 0.042(2) 0.000 0.000 0.000
C19 0.049(4) 0.033(3) 0.055(5) -0.004(3) 0.012(5) 0.004(4)
C20 0.056(4) 0.062(5) 0.044(4) 0.003(3) 0.005(3) 0.002(4)
C21 0.067(5) 0.053(5) 0.075(6) 0.013(4) 0.009(5) 0.011(4)
C22 0.060(5) 0.079(6) 0.056(6) 0.021(4) 0.001(4) 0.015(4)
C23 0.063(5) 0.076(5) 0.043(5) -0.014(4) -0.002(4) -0.005(4)
C24 0.061(4) 0.066(4) 0.048(3) -0.008(5) 0.004(3) -0.007(5)

loop_
_atom_site_label
_atom_site_fract_x
_atom_site_fract_y
_atom_site_fract_z
_atom_site_U_iso_or_equiv
_atom_site_thermal_displace_type
_atom_site_calc_flag
_atom_site_refinement_flags
_atom_site_occupancy
_atom_site_type_symbol
As1 0.0000 0.0000 0.0000 0.0478(2) Uani d S 1 As
C1 0.0750(3) 0.0611(3) 0.0782(4) 0.050(2) Uani d G 1 C
C2 0.0944(4) 0.1448(3) 0.0613(4) 0.051(2) Uani d G 1 C
C3 0.1526(4) 0.1857(3) 0.1185(4) 0.064(2) Uani d G 1 C
C4 0.1914(4) 0.1429(4) 0.1925(4) 0.067(2) Uani d G 1 C
C5 0.1720(4) 0.0592(4) 0.2094(4) 0.070(3) Uani d G 1 C
C6 0.1138(4) 0.0183(3) 0.1523(5) 0.056(2) Uani d G 1 C
As2 0.0000 0.5000 0.2500 0.0478(2) Uani d S 1 As
C7 0.0744(4) 0.4407(4) 0.3306(4) 0.054(3) Uani d G 1 C
C8 0.0885(4) 0.3558(4) 0.3143(4) 0.062(2) Uani d G 1 C
C9 0.1437(4) 0.3115(3) 0.3722(5) 0.068(2) Uani d G 1 C
C10 0.1846(3) 0.3520(4) 0.4464(5) 0.068(3) Uani d G 1 C
C11 0.1705(4) 0.4369(4) 0.4627(4) 0.065(2) Uani d G 1 C
C12 0.1154(4) 0.4812(3) 0.4048(5) 0.055(2) Uani d G 1 C
B1 0.0000 0.0000 0.5000 0.0398(9) Uani d S 1 B
C13 0.0684(3) 0.0518(3) 0.5710(4) 0.043(2) Uani d G 1 C
C14 0.0810(4) 0.1380(3) 0.5669(4) 0.054(2) Uani d G 1 C
C15 0.1357(3) 0.1765(3) 0.6303(4) 0.066(2) Uani d G 1 C
C16 0.1778(3) 0.1288(4) 0.6979(4) 0.065(2) Uani d G 1 C
C17 0.1652(3) 0.0425(4) 0.7021(4) 0.064(2) Uani d G 1 C
C18 0.1105(3) 0.0040(3) 0.6386(5) 0.055(2) Uani d G 1 C
B2 0.0000 0.5000 0.7500 0.0398(9) Uani d S 1 B
C19 0.0659(3) 0.4478(3) 0.8232(5) 0.046(2) Uani d G 1 C
C20 0.0792(3) 0.3621(3) 0.8125(4) 0.054(2) Uani d G 1 C
C21 0.1365(3) 0.3209(2) 0.8706(5) 0.065(2) Uani d G 1 C
C22 0.1805(3) 0.3654(3) 0.9394(4) 0.065(2) Uani d G 1 C
C23 0.1673(3) 0.4511(3) 0.9502(4) 0.061(2) Uani d G 1 C
C24 0.1100(4) 0.4923(2) 0.8921(5) 0.058(2) Uani d G 1 C
H2 0.0684(5) 0.1735(5) 0.0118(5) 0.061 Uiso calc R 1 H
H3 0.1656(5) 0.2418(3) 0.1072(6) 0.077 Uiso calc R 1 H
H4 0.2304(5) 0.1703(5) 0.2308(6) 0.080 Uiso calc R 1 H
H5 0.1980(5) 0.0306(5) 0.2590(5) 0.084 Uiso calc R 1 H
H6 0.1008(5) -0.0377(3) 0.1636(7) 0.067 Uiso calc R 1 H
H8 0.0611(6) 0.3286(5) 0.2647(6) 0.074 Uiso calc R 1 H
H9 0.1531(6) 0.2547(3) 0.3613(7) 0.082 Uiso calc R 1 H
H10 0.2215(5) 0.3224(5) 0.4851(6) 0.082 Uiso calc R 1 H
H11 0.1980(5) 0.4641(5) 0.5123(5) 0.078 Uiso calc R 1 H
H12 0.1060(6) 0.5380(3) 0.4157(6) 0.066 Uiso calc R 1 H
H14 0.0528(5) 0.1700(4) 0.5217(5) 0.065 Uiso calc R 1 H
H15 0.1441(5) 0.2342(3) 0.6276(6) 0.080 Uiso calc R 1 H
H16 0.2144(5) 0.1545(5) 0.7404(6) 0.078 Uiso calc R 1 H
H17 0.1933(5) 0.0106(5) 0.7473(5) 0.077 Uiso calc R 1 H
H18 0.1020(5) -0.0536(3) 0.6414(6) 0.066 Uiso calc R 1 H
H20 0.0498(5) 0.3323(4) 0.7664(5) 0.065 Uiso calc R 1 H
H21 0.1454(5) 0.2636(3) 0.8634(6) 0.078 Uiso calc R 1 H
H22 0.2189(5) 0.3378(5) 0.9783(6) 0.078 Uiso calc R 1 H
H23 0.1967(5) 0.4808(5) 0.9962(6) 0.073 Uiso calc R 1 H
H24 0.1011(5) 0.5496(3) 0.8993(7) 0.070 Uiso calc R 1 H

loop_
_atom_type_symbol
_atom_type_description
_atom_type_scat_dispersion_real
_atom_type_scat_dispersion_imag
_atom_type_scat_source
C C 0.0033 0.0016 'International Tables Vol C Tables 4.2.6.8 and 6.1.1.4'
H H 0.0000 0.0000 'International Tables Vol C Tables 4.2.6.8 and 6.1.1.4'
B B 0.0013 0.0007 'International Tables Vol C Tables 4.2.6.8 and 6.1.1.4'
As As 0.0499 2.0058 'International Tables Vol C Tables 4.2.6.8 and 6.1.1.4'

loop_
_geom_angle_atom_site_label_1
_geom_angle_atom_site_label_2
_geom_angle_atom_site_label_3
_geom_angle_site_symmetry_3
_geom_angle
_geom_angle_publ_flag
C1 As1 C1 2 109.0(4) yes
C1 As1 C1 3 109.7(2) yes
C2 C1 As1 . 122.3(3) yes
C4 C1 As1 . 176.7(4) yes
C7 As2 C7 2_565 106.5(4) yes
C7 As2 C7 8 111.0(2) yes
C8 C7 As2 . 119.3(4) yes
C10 C7 As2 . 179.1(4) yes
C13 B1 C13 2 107.7(4) yes
C13 B1 C13 3_556 110.4(2) yes
C14 C13 B1 . 123.4(3) yes
B1 C13 C16 . 175.9(4) yes
C19 B2 C19 2_565 105.0(5) yes
C19 B2 C19 7_456 111.8(2) yes
C20 C19 B2 . 120.8(3) yes
C22 C19 B2 . 177.4(4) yes

loop_
_geom_bond_atom_site_label_1
_geom_bond_atom_site_label_2
_geom_bond_distance
_geom_bond_publ_flag
As1 C1 1.894(4) yes
As2 C7 1.894(5) yes
B1 C13 1.693(4) yes
B2 C19 1.690(4) yes

loop_
_geom_torsion_atom_site_label_1
_geom_torsion_atom_site_label_2
_geom_torsion_atom_site_label_3
_geom_torsion_atom_site_label_4
_geom_torsion_site_symmetry_1
_geom_torsion
_geom_torsion_publ_flag
As1 As1 C1 C2 1_556 -134.4(4) no
As1 As1 C1 C3 1_556 -137.4(9) no
As1 As1 C1 C5 1_556 50.8(6) no
As1 As1 C1 C6 1_556 48.3(3) no
As2 As2 C7 C8 1_556 130.9(4) no
As2 As2 C7 C9 1_556 131.5(8) no
As2 As2 C7 C11 1_556 -50.5(7) no
As2 As2 C7 C12 1_556 -49.8(3) no
B1 B1 C13 C14 1_556 -122.9(4) no
B1 B1 C13 C15 1_556 -119.9(9) no
B1 B1 C13 C17 1_556 52.2(6) no
B1 B1 C13 C18 1_556 54.4(3) no
B2 B2 C19 C20 1_556 128.1(4) no
B2 B2 C19 C21 1_556 131.1(9) no
B2 B2 C19 C23 1_556 -57.5(7) no
B2 B2 C19 C24 1_556 -54.7(3) no

loop_
_cod_related_entry_id
_cod_related_entry_database
_cod_related_entry_code
1 ChemSpider 14858933
